data_1573262
loop_
_publ_author_name
'Ndima, Lubabalo'
'Hosten, Eric Cyriel'
'Betz, Richard'

_publ_section_title
;
 Triphenylphosphonium trichlorido(triphenylphosphane-\kP)cobaltate(II)
 benzene disolvate
;
_journal_coeditor_code WM4224
_journal_issue 11
_journal_name_full IUCrData
_journal_paper_doi 10.1107/S2414314624011210
_journal_volume 9
_journal_year 2024
_chemical_formula_iupac '(C18 H16 P) [Co Cl3 (C18 H15 P)], 2C6 H6'
_chemical_formula_moiety 'C18 H16 P +, C18 H15 Cl3 Co P -, 2(C6 H6)'
_chemical_formula_sum 'C48 H43 Cl3 Co P2'
_chemical_formula_weight 847.04
_chemical_name_common
;
Triphenylphosphonium trichloridotriphenylphosphanecobaltate(II) benzene
solvate
;
_chemical_name_systematic
;
Triphenylphosphonium trichlorido(triphenylphosphane-\k<i>P</i>)cobaltate(II)
benzene disolvate
;
_space_group_crystal_system monoclinic
_space_group_IT_number 14
_space_group_name_Hall '-P 2ybc'
_space_group_name_H-M_alt 'P 1 21/c 1'
_atom_sites_solution_hydrogens mixed
_atom_sites_solution_primary direct
_atom_sites_solution_secondary difmap
_audit_creation_method SHELXL-2019/3
_cell_angle_alpha 90
_cell_angle_beta 96.1058(18)
_cell_angle_gamma 90
_cell_formula_units_Z 4
_cell_length_a 11.1017(5)
_cell_length_b 12.6011(7)
_cell_length_c 30.7804(17)
_cell_measurement_reflns_used 9084
_cell_measurement_temperature 200(2)
_cell_measurement_theta_max 28.25
_cell_measurement_theta_min 2.59
_cell_volume 4281.6(4)
_computing_cell_refinement
;
SAINT (Bruker, 2016)
;
_computing_data_collection
;
APEX2 (Bruker, 2016)
;
_computing_data_reduction
;
SAINT (Bruker, 2016)
;
_computing_molecular_graphics
;
ORTEP-3 for Windows (Farrugia, 2012), Mercury (Macrae <i>et al</i>,
2020)
;
_computing_publication_material
;
<i>SHELXL2019/3</i> (Sheldrick, 2015) and PLATON (Spek, 2020)
;
_computing_structure_refinement
;
<i>SHELXL2019/3</i> (Sheldrick, 2015)
;
_computing_structure_solution
;
SHELXS97 (Sheldrick, 2008)
;
_diffrn_ambient_temperature 200(2)
_diffrn_measured_fraction_theta_full 0.999
_diffrn_measured_fraction_theta_max 0.999
_diffrn_measurement_device_type 'Bruker D8 Quest CCD'
_diffrn_measurement_method '\f and \w scans'
_diffrn_radiation_type MoK\a
_diffrn_radiation_wavelength 0.71073
_diffrn_reflns_av_R_equivalents 0.0316
_diffrn_reflns_av_unetI/netI 0.0225
_diffrn_reflns_limit_h_max 13
_diffrn_reflns_limit_h_min -14
_diffrn_reflns_limit_k_max 16
_diffrn_reflns_limit_k_min -16
_diffrn_reflns_limit_l_max 41
_diffrn_reflns_limit_l_min -41
_diffrn_reflns_number 152138
_diffrn_reflns_theta_full 25.242
_diffrn_reflns_theta_max 28.281
_diffrn_reflns_theta_min 2.094
_diffrn_standards_number 0
_exptl_absorpt_coefficient_mu 0.695
_exptl_absorpt_correction_T_max 0.7457
_exptl_absorpt_correction_T_min 0.6659
_exptl_absorpt_correction_type multi-scan
_exptl_absorpt_process_details
;
(SADABS; Krause <i>et al.</i>, 2015)
;
_exptl_crystal_colour blue
_exptl_crystal_density_diffrn 1.314
_exptl_crystal_description block
_exptl_crystal_F_000 1756
_exptl_crystal_size_max 0.543
_exptl_crystal_size_mid 0.349
_exptl_crystal_size_min 0.192
_refine_diff_density_max 0.318
_refine_diff_density_min -0.389
_refine_ls_extinction_coef 0.00096(18)
_refine_ls_extinction_expression Fc^*^=kFc[1+0.001xFc^2^\l^3^/sin(2\q)]^-1/4^
_refine_ls_extinction_method
;
SHELXL-2019/2 (Sheldrick, 2015)
;
_refine_ls_goodness_of_fit_ref 1.104
_refine_ls_hydrogen_treatment mixed
_refine_ls_matrix_type full
_refine_ls_number_parameters 523
_refine_ls_number_reflns 10618
_refine_ls_number_restraints 72
_refine_ls_restrained_S_all 1.101
_refine_ls_R_factor_all 0.0419
_refine_ls_R_factor_gt 0.0318
_refine_ls_shift/su_max 0.002
_refine_ls_shift/su_mean 0.000
_refine_ls_structure_factor_coef Fsqd
_refine_ls_weighting_details 'w=1/[\s^2^(Fo^2^)+(0.0250P)^2^+2.5132P] where P=(Fo^2^+2Fc^2^)/3'
_refine_ls_weighting_scheme calc
_refine_ls_wR_factor_gt 0.0709
_refine_ls_wR_factor_ref 0.0807
_reflns_number_gt 9173
_reflns_number_total 10618
_reflns_threshold_expression 'I > 2\s(I)'
_cod_data_source_file wm4224.cif
_cod_data_source_block I
_cod_original_sg_symbol_H-M 'P 21/c'
_cod_database_code 1573262
_shelx_space_group_comment
;
The symmetry employed for this shelxl refinement is uniquely defined
by the following loop, which should always be used as a source of
symmetry information in preference to the above space-group names.
They are only intended as comments.
;
_shelx_estimated_absorpt_t_min 0.704
_shelx_estimated_absorpt_t_max 0.878

loop_
_space_group_symop_operation_xyz
'x, y, z'
'-x, y+1/2, -z+1/2'
'-x, -y, -z'
'x, -y-1/2, z-1/2'

loop_
_atom_site_type_symbol
_atom_site_label
_atom_site_fract_x
_atom_site_fract_y
_atom_site_fract_z
_atom_site_U_iso_or_equiv
_atom_site_adp_type
_atom_site_calc_flag
_atom_site_occupancy
_atom_site_disorder_assembly
_atom_site_disorder_group
Co Co1 0.22726(2) 0.57761(2) 0.64710(2) 0.02814(6) Uani d 1 . .
Cl Cl1 0.06114(4) 0.60916(4) 0.68130(2) 0.04288(10) Uani d 1 . .
Cl Cl2 0.22832(5) 0.67126(4) 0.58562(2) 0.05106(12) Uani d 1 . .
Cl Cl3 0.39690(3) 0.58985(3) 0.69482(2) 0.03465(9) Uani d 1 . .
P P1 0.22642(3) 0.39273(3) 0.62985(2) 0.02457(8) Uani d 1 . .
P P2 0.76380(3) 0.07677(3) 0.70830(2) 0.02696(8) Uani d 1 . .
C C11 0.35395(13) 0.34857(12) 0.60188(5) 0.0281(3) Uani d 1 . .
C C12 0.45791(15) 0.41007(14) 0.60449(6) 0.0385(4) Uani d 1 . .
H H12 0.460935 0.475156 0.620143 0.046 Uiso calc 1 . .
C C13 0.55740(16) 0.37733(16) 0.58444(6) 0.0461(4) Uani d 1 . .
H H13 0.628444 0.419848 0.586463 0.055 Uiso calc 1 . .
C C14 0.55363(16) 0.28333(16) 0.56157(6) 0.0449(4) Uani d 1 . .
H H14 0.622434 0.260414 0.548221 0.054 Uiso calc 1 . .
C C15 0.44962(16) 0.22231(15) 0.55807(6) 0.0443(4) Uani d 1 . .
H H15 0.446516 0.158043 0.541851 0.053 Uiso calc 1 . .
C C16 0.35031(15) 0.25444(13) 0.57805(5) 0.0371(3) Uani d 1 . .
H H16 0.279060 0.212168 0.575542 0.045 Uiso calc 1 . .
C C21 0.23067(13) 0.31045(11) 0.67874(5) 0.0285(3) Uani d 1 . .
C C22 0.31954(16) 0.23475(13) 0.68989(5) 0.0383(4) Uani d 1 . .
H H22 0.381795 0.223343 0.671485 0.046 Uiso calc 1 . .
C C23 0.31752(19) 0.17565(15) 0.72793(6) 0.0504(5) Uani d 1 . .
H H23 0.378698 0.124219 0.735571 0.060 Uiso calc 1 . .
C C24 0.2271(2) 0.19146(15) 0.75457(6) 0.0522(5) Uani d 1 . .
H H24 0.225514 0.149990 0.780278 0.063 Uiso calc 1 . .
C C25 0.13871(18) 0.26712(15) 0.74423(6) 0.0452(4) Uani d 1 . .
H H25 0.076662 0.277803 0.762785 0.054 Uiso calc 1 . .
C C26 0.14092(15) 0.32739(13) 0.70666(5) 0.0346(3) Uani d 1 . .
H H26 0.081172 0.380505 0.699816 0.042 Uiso calc 1 . .
C C31 0.09423(13) 0.34600(12) 0.59506(5) 0.0275(3) Uani d 1 . .
C C32 0.04677(14) 0.24392(13) 0.59722(5) 0.0342(3) Uani d 1 . .
H H32 0.080765 0.195545 0.618810 0.041 Uiso calc 1 . .
C C33 -0.05067(15) 0.21306(14) 0.56761(6) 0.0418(4) Uani d 1 . .
H H33 -0.083390 0.143696 0.569261 0.050 Uiso calc 1 . .
C C34 -0.09977(15) 0.28228(16) 0.53603(6) 0.0441(4) Uani d 1 . .
H H34 -0.165174 0.260248 0.515607 0.053 Uiso calc 1 . .
C C35 -0.05421(17) 0.38338(17) 0.53402(6) 0.0491(4) Uani d 1 . .
H H35 -0.088706 0.431255 0.512319 0.059 Uiso calc 1 . .
C C36 0.04195(16) 0.41587(14) 0.56355(6) 0.0401(4) Uani d 1 . .
H H36 0.072192 0.486193 0.562213 0.048 Uiso calc 1 . .
C C41 0.75381(13) 0.21631(12) 0.69837(5) 0.0309(3) Uani d 1 . .
C C42 0.66069(17) 0.27264(14) 0.71490(6) 0.0427(4) Uani d 1 . .
H H42 0.606567 0.237584 0.732053 0.051 Uiso calc 1 . .
C C43 0.6477(2) 0.37994(15) 0.70614(7) 0.0522(5) Uani d 1 . .
H H43 0.584456 0.418992 0.717253 0.063 Uiso calc 1 . .
C C44 0.7270(2) 0.43013(15) 0.68114(7) 0.0525(5) Uani d 1 . .
H H44 0.717348 0.503671 0.674926 0.063 Uiso calc 1 . .
C C45 0.81943(19) 0.37509(16) 0.66521(7) 0.0545(5) Uani d 1 . .
H H45 0.874090 0.410698 0.648439 0.065 Uiso calc 1 . .
C C46 0.83296(16) 0.26732(15) 0.67362(6) 0.0444(4) Uani d 1 . .
H H46 0.896399 0.228790 0.662410 0.053 Uiso calc 1 . .
C C51 0.88873(13) 0.01638(12) 0.68543(5) 0.0312(3) Uani d 1 . .
C C52 0.99972(15) 0.01000(17) 0.71046(6) 0.0475(4) Uani d 1 . .
H H52 1.010991 0.041581 0.738620 0.057 Uiso calc 1 . .
C C53 1.09425(17) -0.0431(2) 0.69387(8) 0.0626(6) Uani d 1 . .
H H53 1.170887 -0.047373 0.710744 0.075 Uiso calc 1 . .
C C54 1.07820(17) -0.08970(17) 0.65325(7) 0.0536(5) Uani d 1 . .
H H54 1.142759 -0.127767 0.642547 0.064 Uiso calc 1 . .
C C55 0.96903(18) -0.08109(19) 0.62828(7) 0.0576(5) Uani d 1 . .
H H55 0.958887 -0.111168 0.599828 0.069 Uiso calc 1 . .
C C56 0.87367(17) -0.02901(18) 0.64420(6) 0.0504(5) Uani d 1 . .
H H56 0.797705 -0.024242 0.626911 0.061 Uiso calc 1 . .
C C61 0.62667(13) 0.01349(12) 0.68678(5) 0.0288(3) Uani d 1 . .
C C62 0.59340(16) -0.07992(13) 0.70637(6) 0.0399(4) Uani d 1 . .
H H62 0.637722 -0.104546 0.732526 0.048 Uiso calc 1 . .
C C63 0.49483(18) -0.13659(15) 0.68725(7) 0.0506(5) Uani d 1 . .
H H63 0.471918 -0.200959 0.700183 0.061 Uiso calc 1 . .
C C64 0.42989(17) -0.10025(16) 0.64966(7) 0.0503(5) Uani d 1 . .
H H64 0.363017 -0.140150 0.636573 0.060 Uiso calc 1 . .
C C65 0.46119(17) -0.00624(16) 0.63080(7) 0.0498(5) Uani d 1 . .
H H65 0.414853 0.019029 0.605165 0.060 Uiso calc 1 . .
C C66 0.56006(15) 0.05141(14) 0.64918(6) 0.0396(4) Uani d 1 . .
H H66 0.582040 0.116057 0.636248 0.048 Uiso calc 1 . .
C C71 0.16723(18) 0.09182(16) 0.49511(7) 0.0510(5) Uani d 1 . .
H H71 0.111949 0.149263 0.490444 0.061 Uiso calc 1 . .
C C72 0.26135(19) 0.08187(16) 0.46958(6) 0.0491(4) Uani d 1 . .
H H72 0.271003 0.132172 0.447224 0.059 Uiso calc 1 . .
C C73 0.34138(19) -0.00149(18) 0.47669(7) 0.0541(5) Uani d 1 . .
H H73 0.406099 -0.008970 0.459060 0.065 Uiso calc 1 . .
C C74 0.3277(2) -0.07396(16) 0.50928(7) 0.0558(5) Uani d 1 . .
H H74 0.383551 -0.130888 0.514377 0.067 Uiso calc 1 . .
C C75 0.2333(2) -0.06383(16) 0.53441(7) 0.0538(5) Uani d 1 . .
H H75 0.223327 -0.114080 0.556762 0.065 Uiso calc 1 . .
C C76 0.15334(19) 0.01882(17) 0.52723(7) 0.0536(5) Uani d 1 . .
H H76 0.087978 0.025567 0.544609 0.064 Uiso calc 1 . .
H H2 0.7786(16) 0.0606(15) 0.7493(6) 0.039(5) Uiso d 1 . .
C C81 0.5761(3) 0.6801(4) 0.5880(2) 0.0570(14) Uani d 0.580(11) A 1
H H81 0.497748 0.694478 0.596320 0.068 Uiso calc 0.580(11) A 1
C C82 0.5886(6) 0.6418(5) 0.54632(17) 0.072(2) Uani d 0.580(11) A 1
H H82 0.518796 0.630012 0.526234 0.087 Uiso calc 0.580(11) A 1
C C83 0.7031(9) 0.6209(5) 0.53407(14) 0.089(3) Uani d 0.580(11) A 1
H H83 0.711691 0.594696 0.505620 0.107 Uiso calc 0.580(11) A 1
C C84 0.8052(5) 0.6382(5) 0.5635(3) 0.086(3) Uani d 0.580(11) A 1
H H84 0.883541 0.623847 0.555093 0.103 Uiso calc 0.580(11) A 1
C C85 0.7927(4) 0.6765(5) 0.6051(2) 0.070(2) Uani d 0.580(11) A 1
H H85 0.862496 0.688314 0.625179 0.083 Uiso calc 0.580(11) A 1
C C86 0.6781(6) 0.6975(4) 0.61734(9) 0.0578(15) Uani d 0.580(11) A 1
H H86 0.669601 0.723631 0.645793 0.069 Uiso calc 0.580(11) A 1
C C91 0.7755(7) 0.6260(5) 0.54132(18) 0.069(2) Uani d 0.420(11) A 2
H H91 0.825576 0.606100 0.519494 0.083 Uiso calc 0.420(11) A 2
C C92 0.6502(8) 0.6250(6) 0.53201(19) 0.066(2) Uani d 0.420(11) A 2
H H92 0.614659 0.604506 0.503822 0.079 Uiso calc 0.420(11) A 2
C C93 0.5769(3) 0.6541(6) 0.5639(4) 0.064(2) Uani d 0.420(11) A 2
H H93 0.491308 0.653417 0.557584 0.077 Uiso calc 0.420(11) A 2
C C94 0.6290(9) 0.6841(5) 0.6052(3) 0.063(2) Uani d 0.420(11) A 2
H H94 0.578872 0.703924 0.627016 0.075 Uiso calc 0.420(11) A 2
C C95 0.7542(10) 0.6850(7) 0.61450(14) 0.059(2) Uani d 0.420(11) A 2
H H95 0.789788 0.705519 0.642688 0.071 Uiso calc 0.420(11) A 2
C C96 0.8275(4) 0.6560(7) 0.5826(3) 0.065(2) Uani d 0.420(11) A 2
H H96 0.913141 0.656607 0.588927 0.078 Uiso calc 0.420(11) A 2

loop_
_atom_site_aniso_label
_atom_site_aniso_U_11
_atom_site_aniso_U_22
_atom_site_aniso_U_33
_atom_site_aniso_U_12
_atom_site_aniso_U_13
_atom_site_aniso_U_23
Co1 0.03459(11) 0.02290(10) 0.02626(10) -0.00063(8) 0.00009(8) 0.00095(7)
Cl1 0.0398(2) 0.0481(2) 0.0410(2) 0.01255(18) 0.00541(16) 0.00370(17)
Cl2 0.0727(3) 0.0409(2) 0.0380(2) -0.0081(2) -0.0017(2) 0.01524(18)
Cl3 0.03560(19) 0.03528(19) 0.03212(18) -0.00622(15) -0.00087(14) -0.00509(14)
P1 0.02735(17) 0.02210(17) 0.02383(16) -0.00099(13) 0.00065(13) -0.00026(13)
P2 0.02619(17) 0.02732(18) 0.02725(17) -0.00001(14) 0.00222(13) -0.00032(14)
C11 0.0299(7) 0.0282(7) 0.0258(6) 0.0007(6) 0.0010(5) -0.0002(5)
C12 0.0352(8) 0.0399(9) 0.0408(9) -0.0066(7) 0.0064(7) -0.0104(7)
C13 0.0332(8) 0.0571(11) 0.0489(10) -0.0078(8) 0.0088(7) -0.0083(9)
C14 0.0354(9) 0.0586(11) 0.0415(9) 0.0084(8) 0.0080(7) -0.0070(8)
C15 0.0435(9) 0.0434(10) 0.0462(9) 0.0053(8) 0.0058(7) -0.0142(8)
C16 0.0353(8) 0.0339(8) 0.0424(9) -0.0015(6) 0.0051(6) -0.0089(7)
C21 0.0329(7) 0.0237(7) 0.0278(7) -0.0033(6) -0.0021(5) 0.0007(5)
C22 0.0427(9) 0.0328(8) 0.0381(8) 0.0045(7) -0.0018(7) 0.0041(7)
C23 0.0636(12) 0.0379(9) 0.0467(10) 0.0067(9) -0.0079(9) 0.0132(8)
C24 0.0776(14) 0.0404(10) 0.0370(9) -0.0094(9) -0.0018(9) 0.0146(8)
C25 0.0592(11) 0.0418(9) 0.0357(8) -0.0111(8) 0.0103(8) 0.0054(7)
C26 0.0391(8) 0.0331(8) 0.0317(7) -0.0036(6) 0.0041(6) 0.0029(6)
C31 0.0270(7) 0.0287(7) 0.0268(6) -0.0005(5) 0.0024(5) -0.0028(5)
C32 0.0329(8) 0.0306(8) 0.0386(8) -0.0034(6) 0.0024(6) -0.0009(6)
C33 0.0351(8) 0.0394(9) 0.0512(10) -0.0115(7) 0.0063(7) -0.0112(8)
C34 0.0327(8) 0.0573(11) 0.0408(9) -0.0052(8) -0.0035(7) -0.0123(8)
C35 0.0474(10) 0.0544(11) 0.0411(9) -0.0031(9) -0.0150(8) 0.0031(8)
C36 0.0439(9) 0.0367(9) 0.0372(8) -0.0047(7) -0.0073(7) 0.0029(7)
C41 0.0314(7) 0.0279(7) 0.0326(7) -0.0031(6) 0.0000(6) -0.0030(6)
C42 0.0504(10) 0.0337(9) 0.0458(9) 0.0054(7) 0.0131(8) 0.0016(7)
C43 0.0673(13) 0.0345(9) 0.0549(11) 0.0120(9) 0.0071(9) -0.0034(8)
C44 0.0692(13) 0.0286(9) 0.0561(11) -0.0058(8) -0.0101(10) 0.0024(8)
C45 0.0510(11) 0.0416(10) 0.0704(13) -0.0138(9) 0.0043(10) 0.0144(9)
C46 0.0365(9) 0.0395(9) 0.0584(11) -0.0044(7) 0.0099(8) 0.0055(8)
C51 0.0288(7) 0.0296(7) 0.0354(7) -0.0002(6) 0.0050(6) -0.0011(6)
C52 0.0315(8) 0.0625(12) 0.0471(10) 0.0037(8) -0.0017(7) -0.0157(9)
C53 0.0301(9) 0.0861(16) 0.0702(14) 0.0127(10) -0.0019(9) -0.0185(12)
C54 0.0376(9) 0.0579(12) 0.0675(13) 0.0073(8) 0.0162(9) -0.0138(10)
C55 0.0453(10) 0.0765(15) 0.0522(11) 0.0044(10) 0.0109(9) -0.0261(10)
C56 0.0356(9) 0.0727(14) 0.0421(9) 0.0067(9) 0.0002(7) -0.0173(9)
C61 0.0266(7) 0.0264(7) 0.0338(7) -0.0006(5) 0.0051(5) -0.0018(6)
C62 0.0462(9) 0.0316(8) 0.0425(9) -0.0049(7) 0.0077(7) 0.0034(7)
C63 0.0550(11) 0.0373(9) 0.0620(12) -0.0177(8) 0.0181(9) -0.0028(8)
C64 0.0341(9) 0.0489(11) 0.0683(13) -0.0119(8) 0.0064(8) -0.0172(9)
C65 0.0380(9) 0.0495(11) 0.0585(11) -0.0020(8) -0.0111(8) -0.0044(9)
C66 0.0373(8) 0.0341(8) 0.0455(9) -0.0032(7) -0.0042(7) 0.0036(7)
C71 0.0479(10) 0.0447(10) 0.0590(12) 0.0066(8) -0.0009(9) -0.0040(9)
C72 0.0572(11) 0.0463(10) 0.0427(10) -0.0067(9) 0.0005(8) -0.0003(8)
C73 0.0484(11) 0.0621(13) 0.0521(11) 0.0019(9) 0.0071(9) -0.0141(10)
C74 0.0649(13) 0.0432(11) 0.0562(12) 0.0133(9) -0.0086(10) -0.0129(9)
C75 0.0782(14) 0.0387(10) 0.0430(10) -0.0110(10) -0.0008(9) -0.0031(8)
C76 0.0526(11) 0.0537(12) 0.0561(11) -0.0066(9) 0.0136(9) -0.0083(9)
C81 0.060(3) 0.057(3) 0.053(3) -0.006(2) -0.003(2) 0.011(3)
C82 0.109(5) 0.061(3) 0.046(3) -0.006(3) 0.001(3) 0.005(3)
C83 0.134(8) 0.066(4) 0.072(4) 0.017(6) 0.035(4) 0.007(3)
C84 0.099(4) 0.059(4) 0.107(7) 0.028(4) 0.040(4) 0.017(6)
C85 0.055(3) 0.064(3) 0.089(5) 0.019(3) 0.004(3) 0.027(4)
C86 0.058(4) 0.062(3) 0.052(2) 0.005(3) -0.004(2) 0.0156(19)
C91 0.086(5) 0.065(5) 0.057(4) 0.018(5) 0.015(4) 0.007(4)
C92 0.085(6) 0.058(4) 0.055(4) 0.009(4) 0.009(4) 0.013(3)
C93 0.064(4) 0.059(5) 0.069(7) -0.004(3) 0.005(3) 0.012(5)
C94 0.071(5) 0.059(4) 0.061(5) 0.000(5) 0.024(4) 0.011(4)
C95 0.072(6) 0.060(4) 0.047(3) 0.001(5) 0.016(4) 0.011(3)
C96 0.068(4) 0.072(6) 0.058(5) 0.026(3) 0.014(3) 0.014(4)

loop_
_atom_type_symbol
_atom_type_description
_atom_type_scat_dispersion_real
_atom_type_scat_dispersion_imag
_atom_type_scat_source
C C 0.0033 0.0016 'International Tables Vol C Tables 4.2.6.8 and 6.1.1.4'
H H 0.0000 0.0000 'International Tables Vol C Tables 4.2.6.8 and 6.1.1.4'
P P 0.1023 0.0942 'International Tables Vol C Tables 4.2.6.8 and 6.1.1.4'
Cl Cl 0.1484 0.1585 'International Tables Vol C Tables 4.2.6.8 and 6.1.1.4'
Co Co 0.3494 0.9721 'International Tables Vol C Tables 4.2.6.8 and 6.1.1.4'

loop_
_geom_angle_atom_site_label_1
_geom_angle_atom_site_label_2
_geom_angle_atom_site_label_3
_geom_angle_site_symmetry_1
_geom_angle_site_symmetry_3
_geom_angle
_geom_angle_publ_flag
Cl2 Co1 Cl1 . . 112.41(2) ?
Cl2 Co1 Cl3 . . 115.758(19) ?
Cl1 Co1 Cl3 . . 110.480(18) ?
Cl2 Co1 P1 . . 109.115(18) ?
Cl1 Co1 P1 . . 106.962(17) ?
Cl3 Co1 P1 . . 101.167(15) ?
C31 P1 C11 . . 104.00(6) ?
C31 P1 C21 . . 104.48(7) ?
C11 P1 C21 . . 105.26(7) ?
C31 P1 Co1 . . 115.47(5) ?
C11 P1 Co1 . . 114.73(5) ?
C21 P1 Co1 . . 111.82(5) ?
C61 P2 C41 . . 109.98(7) ?
C61 P2 C51 . . 109.30(7) ?
C41 P2 C51 . . 112.81(7) ?
C61 P2 H2 . . 108.2(8) ?
C41 P2 H2 . . 109.1(8) ?
C51 P2 H2 . . 107.3(8) ?
C12 C11 C16 . . 118.95(14) ?
C12 C11 P1 . . 119.12(12) ?
C16 C11 P1 . . 121.93(12) ?
C13 C12 C11 . . 120.45(16) ?
C13 C12 H12 . . 119.8 ?
C11 C12 H12 . . 119.8 ?
C14 C13 C12 . . 120.15(17) ?
C14 C13 H13 . . 119.9 ?
C12 C13 H13 . . 119.9 ?
C13 C14 C15 . . 119.90(16) ?
C13 C14 H14 . . 120.0 ?
C15 C14 H14 . . 120.0 ?
C16 C15 C14 . . 120.18(16) ?
C16 C15 H15 . . 119.9 ?
C14 C15 H15 . . 119.9 ?
C15 C16 C11 . . 120.34(16) ?
C15 C16 H16 . . 119.8 ?
C11 C16 H16 . . 119.8 ?
C22 C21 C26 . . 119.10(14) ?
C22 C21 P1 . . 123.34(12) ?
C26 C21 P1 . . 117.53(11) ?
C21 C22 C23 . . 120.10(17) ?
C21 C22 H22 . . 120.0 ?
C23 C22 H22 . . 120.0 ?
C24 C23 C22 . . 120.16(18) ?
C24 C23 H23 . . 119.9 ?
C22 C23 H23 . . 119.9 ?
C23 C24 C25 . . 120.54(16) ?
C23 C24 H24 . . 119.7 ?
C25 C24 H24 . . 119.7 ?
C24 C25 C26 . . 119.70(18) ?
C24 C25 H25 . . 120.2 ?
C26 C25 H25 . . 120.2 ?
C25 C26 C21 . . 120.37(16) ?
C25 C26 H26 . . 119.8 ?
C21 C26 H26 . . 119.8 ?
C36 C31 C32 . . 119.06(14) ?
C36 C31 P1 . . 117.14(12) ?
C32 C31 P1 . . 123.75(12) ?
C33 C32 C31 . . 119.82(15) ?
C33 C32 H32 . . 120.1 ?
C31 C32 H32 . . 120.1 ?
C34 C33 C32 . . 120.47(16) ?
C34 C33 H33 . . 119.8 ?
C32 C33 H33 . . 119.8 ?
C35 C34 C33 . . 119.98(16) ?
C35 C34 H34 . . 120.0 ?
C33 C34 H34 . . 120.0 ?
C34 C35 C36 . . 120.33(17) ?
C34 C35 H35 . . 119.8 ?
C36 C35 H35 . . 119.8 ?
C35 C36 C31 . . 120.32(16) ?
C35 C36 H36 . . 119.8 ?
C31 C36 H36 . . 119.8 ?
C46 C41 C42 . . 120.28(16) ?
C46 C41 P2 . . 121.40(13) ?
C42 C41 P2 . . 118.28(12) ?
C43 C42 C41 . . 119.53(18) ?
C43 C42 H42 . . 120.2 ?
C41 C42 H42 . . 120.2 ?
C44 C43 C42 . . 119.73(19) ?
C44 C43 H43 . . 120.1 ?
C42 C43 H43 . . 120.1 ?
C45 C44 C43 . . 120.85(18) ?
C45 C44 H44 . . 119.6 ?
C43 C44 H44 . . 119.6 ?
C44 C45 C46 . . 119.88(19) ?
C44 C45 H45 . . 120.1 ?
C46 C45 H45 . . 120.1 ?
C41 C46 C45 . . 119.72(18) ?
C41 C46 H46 . . 120.1 ?
C45 C46 H46 . . 120.1 ?
C52 C51 C56 . . 119.95(15) ?
C52 C51 P2 . . 119.13(12) ?
C56 C51 P2 . . 120.82(12) ?
C51 C52 C53 . . 119.13(17) ?
C51 C52 H52 . . 120.4 ?
C53 C52 H52 . . 120.4 ?
C54 C53 C52 . . 120.70(18) ?
C54 C53 H53 . . 119.7 ?
C52 C53 H53 . . 119.7 ?
C55 C54 C53 . . 119.86(17) ?
C55 C54 H54 . . 120.1 ?
C53 C54 H54 . . 120.1 ?
C54 C55 C56 . . 120.38(18) ?
C54 C55 H55 . . 119.8 ?
C56 C55 H55 . . 119.8 ?
C55 C56 C51 . . 119.95(17) ?
C55 C56 H56 . . 120.0 ?
C51 C56 H56 . . 120.0 ?
C66 C61 C62 . . 120.64(15) ?
C66 C61 P2 . . 120.88(12) ?
C62 C61 P2 . . 118.25(12) ?
C63 C62 C61 . . 119.14(17) ?
C63 C62 H62 . . 120.4 ?
C61 C62 H62 . . 120.4 ?
C64 C63 C62 . . 120.38(17) ?
C64 C63 H63 . . 119.8 ?
C62 C63 H63 . . 119.8 ?
C63 C64 C65 . . 120.46(17) ?
C63 C64 H64 . . 119.8 ?
C65 C64 H64 . . 119.8 ?
C64 C65 C66 . . 120.16(18) ?
C64 C65 H65 . . 119.9 ?
C66 C65 H65 . . 119.9 ?
C65 C66 C61 . . 119.20(16) ?
C65 C66 H66 . . 120.4 ?
C61 C66 H66 . . 120.4 ?
C76 C71 C72 . . 120.02(19) ?
C76 C71 H71 . . 120.0 ?
C72 C71 H71 . . 120.0 ?
C73 C72 C71 . . 119.59(19) ?
C73 C72 H72 . . 120.2 ?
C71 C72 H72 . . 120.2 ?
C74 C73 C72 . . 120.1(2) ?
C74 C73 H73 . . 119.9 ?
C72 C73 H73 . . 119.9 ?
C75 C74 C73 . . 119.90(19) ?
C75 C74 H74 . . 120.1 ?
C73 C74 H74 . . 120.1 ?
C76 C75 C74 . . 120.0(2) ?
C76 C75 H75 . . 120.0 ?
C74 C75 H75 . . 120.0 ?
C75 C76 C71 . . 120.4(2) ?
C75 C76 H76 . . 119.8 ?
C71 C76 H76 . . 119.8 ?
C82 C81 C86 . . 120.0 ?
C82 C81 H81 . . 120.0 ?
C86 C81 H81 . . 120.0 ?
C81 C82 C83 . . 120.0 ?
C81 C82 H82 . . 120.0 ?
C83 C82 H82 . . 120.0 ?
C82 C83 C84 . . 120.0 ?
C82 C83 H83 . . 120.0 ?
C84 C83 H83 . . 120.0 ?
C83 C84 C85 . . 120.0 ?
C83 C84 H84 . . 120.0 ?
C85 C84 H84 . . 120.0 ?
C86 C85 C84 . . 120.0 ?
C86 C85 H85 . . 120.0 ?
C84 C85 H85 . . 120.0 ?
C85 C86 C81 . . 120.0 ?
C85 C86 H86 . . 120.0 ?
C81 C86 H86 . . 120.0 ?
C92 C91 C96 . . 120.0 ?
C92 C91 H91 . . 120.0 ?
C96 C91 H91 . . 120.0 ?
C93 C92 C91 . . 120.0 ?
C93 C92 H92 . . 120.0 ?
C91 C92 H92 . . 120.0 ?
C92 C93 C94 . . 120.0 ?
C92 C93 H93 . . 120.0 ?
C94 C93 H93 . . 120.0 ?
C95 C94 C93 . . 120.0 ?
C95 C94 H94 . . 120.0 ?
C93 C94 H94 . . 120.0 ?
C94 C95 C96 . . 120.0 ?
C94 C95 H95 . . 120.0 ?
C96 C95 H95 . . 120.0 ?
C95 C96 C91 . . 120.0 ?
C95 C96 H96 . . 120.0 ?
C91 C96 H96 . . 120.0 ?

loop_
_geom_bond_atom_site_label_1
_geom_bond_atom_site_label_2
_geom_bond_site_symmetry_2
_geom_bond_distance
_geom_bond_publ_flag
Co1 Cl2 . 2.2313(5) ?
Co1 Cl1 . 2.2541(5) ?
Co1 Cl3 . 2.2671(4) ?
Co1 P1 . 2.3893(4) ?
P1 C31 . 1.8201(15) ?
P1 C11 . 1.8205(15) ?
P1 C21 . 1.8239(15) ?
P2 C61 . 1.7826(15) ?
P2 C41 . 1.7861(16) ?
P2 C51 . 1.7905(15) ?
P2 H2 . 1.271(18) ?
C11 C12 . 1.385(2) ?
C11 C16 . 1.393(2) ?
C12 C13 . 1.384(2) ?
C12 H12 . 0.9500 ?
C13 C14 . 1.376(3) ?
C13 H13 . 0.9500 ?
C14 C15 . 1.382(3) ?
C14 H14 . 0.9500 ?
C15 C16 . 1.379(2) ?
C15 H15 . 0.9500 ?
C16 H16 . 0.9500 ?
C21 C22 . 1.389(2) ?
C21 C26 . 1.400(2) ?
C22 C23 . 1.390(2) ?
C22 H22 . 0.9500 ?
C23 C24 . 1.376(3) ?
C23 H23 . 0.9500 ?
C24 C25 . 1.381(3) ?
C24 H24 . 0.9500 ?
C25 C26 . 1.386(2) ?
C25 H25 . 0.9500 ?
C26 H26 . 0.9500 ?
C31 C36 . 1.390(2) ?
C31 C32 . 1.394(2) ?
C32 C33 . 1.394(2) ?
C32 H32 . 0.9500 ?
C33 C34 . 1.375(3) ?
C33 H33 . 0.9500 ?
C34 C35 . 1.374(3) ?
C34 H34 . 0.9500 ?
C35 C36 . 1.388(2) ?
C35 H35 . 0.9500 ?
C36 H36 . 0.9500 ?
C41 C46 . 1.381(2) ?
C41 C42 . 1.394(2) ?
C42 C43 . 1.383(3) ?
C42 H42 . 0.9500 ?
C43 C44 . 1.383(3) ?
C43 H43 . 0.9500 ?
C44 C45 . 1.372(3) ?
C44 H44 . 0.9500 ?
C45 C46 . 1.388(3) ?
C45 H45 . 0.9500 ?
C46 H46 . 0.9500 ?
C51 C52 . 1.384(2) ?
C51 C56 . 1.386(2) ?
C52 C53 . 1.387(3) ?
C52 H52 . 0.9500 ?
C53 C54 . 1.376(3) ?
C53 H53 . 0.9500 ?
C54 C55 . 1.369(3) ?
C54 H54 . 0.9500 ?
C55 C56 . 1.379(3) ?
C55 H55 . 0.9500 ?
C56 H56 . 0.9500 ?
C61 C66 . 1.390(2) ?
C61 C62 . 1.390(2) ?
C62 C63 . 1.384(3) ?
C62 H62 . 0.9500 ?
C63 C64 . 1.375(3) ?
C63 H63 . 0.9500 ?
C64 C65 . 1.380(3) ?
C64 H64 . 0.9500 ?
C65 C66 . 1.386(2) ?
C65 H65 . 0.9500 ?
C66 H66 . 0.9500 ?
C71 C76 . 1.371(3) ?
C71 C72 . 1.378(3) ?
C71 H71 . 0.9500 ?
C72 C73 . 1.378(3) ?
C72 H72 . 0.9500 ?
C73 C74 . 1.377(3) ?
C73 H73 . 0.9500 ?
C74 C75 . 1.374(3) ?
C74 H74 . 0.9500 ?
C75 C76 . 1.371(3) ?
C75 H75 . 0.9500 ?
C76 H76 . 0.9500 ?
C81 C82 . 1.3900 ?
C81 C86 . 1.3900 ?
C81 H81 . 0.9500 ?
C82 C83 . 1.3900 ?
C82 H82 . 0.9500 ?
C83 C84 . 1.3900 ?
C83 H83 . 0.9500 ?
C84 C85 . 1.3900 ?
C84 H84 . 0.9500 ?
C85 C86 . 1.3900 ?
C85 H85 . 0.9500 ?
C86 H86 . 0.9500 ?
C91 C92 . 1.3900 ?
C91 C96 . 1.3900 ?
C91 H91 . 0.9500 ?
C92 C93 . 1.3900 ?
C92 H92 . 0.9500 ?
C93 C94 . 1.3900 ?
C93 H93 . 0.9500 ?
C94 C95 . 1.3900 ?
C94 H94 . 0.9500 ?
C95 C96 . 1.3900 ?
C95 H95 . 0.9500 ?
C96 H96 . 0.9500 ?

loop_
_geom_hbond_atom_site_label_D
_geom_hbond_atom_site_label_H
_geom_hbond_atom_site_label_A
_geom_hbond_site_symmetry_A
_geom_hbond_distance_DH
_geom_hbond_distance_HA
_geom_hbond_distance_DA
_geom_hbond_angle_DHA
_geom_hbond_publ_flag
P2 H2 Cl1 2_646 1.271(18) 2.701(18) 3.7531(6) 138.9(11) yes
P2 H2 Cl3 2_646 1.271(18) 2.758(18) 3.6380(6) 124.9(11) yes
C52 H52 Cl1 2_646 0.95 2.80 3.6874(19) 155.1 yes
C63 H63 Cl3 1_545 0.95 2.76 3.6294(19) 151.8 yes
C75 H75 Cl2 1_545 0.95 2.85 3.694(2) 149.3 yes
C85a H85a Cl1 1_655 0.95 2.83 3.690(3) 150.4 yes
C62 H62 Cg1 2_646 0.95 2.72 3.6042(19) 154 yes
C72 H72 Cg2 3_666 0.95 2.77 3.611(3) 148 yes
C72 H72 Cg3 3_666 0.95 2.78 3.607(4) 146 yes
C92 H92 Cg4 3_666 0.95 2.84 3.636(6) 143 yes

loop_
_geom_torsion_atom_site_label_1
_geom_torsion_atom_site_label_2
_geom_torsion_atom_site_label_3
_geom_torsion_atom_site_label_4
_geom_torsion_site_symmetry_1
_geom_torsion_site_symmetry_2
_geom_torsion_site_symmetry_3
_geom_torsion_site_symmetry_4
_geom_torsion
_geom_torsion_publ_flag
C31 P1 C11 C12 . . . . 147.12(13) ?
C21 P1 C11 C12 . . . . -103.30(13) ?
Co1 P1 C11 C12 . . . . 20.06(14) ?
C31 P1 C11 C16 . . . . -33.13(14) ?
C21 P1 C11 C16 . . . . 76.45(14) ?
Co1 P1 C11 C16 . . . . -160.20(12) ?
C16 C11 C12 C13 . . . . -1.3(3) ?
P1 C11 C12 C13 . . . . 178.47(14) ?
C11 C12 C13 C14 . . . . 0.2(3) ?
C12 C13 C14 C15 . . . . 1.0(3) ?
C13 C14 C15 C16 . . . . -1.1(3) ?
C14 C15 C16 C11 . . . . 0.0(3) ?
C12 C11 C16 C15 . . . . 1.2(2) ?
P1 C11 C16 C15 . . . . -178.58(14) ?
C31 P1 C21 C22 . . . . 111.23(14) ?
C11 P1 C21 C22 . . . . 2.00(15) ?
Co1 P1 C21 C22 . . . . -123.19(13) ?
C31 P1 C21 C26 . . . . -70.46(13) ?
C11 P1 C21 C26 . . . . -179.69(12) ?
Co1 P1 C21 C26 . . . . 55.12(12) ?
C26 C21 C22 C23 . . . . 1.1(2) ?
P1 C21 C22 C23 . . . . 179.39(14) ?
C21 C22 C23 C24 . . . . 0.4(3) ?
C22 C23 C24 C25 . . . . -1.0(3) ?
C23 C24 C25 C26 . . . . 0.2(3) ?
C24 C25 C26 C21 . . . . 1.3(3) ?
C22 C21 C26 C25 . . . . -2.0(2) ?
P1 C21 C26 C25 . . . . 179.66(13) ?
C11 P1 C31 C36 . . . . -92.74(13) ?
C21 P1 C31 C36 . . . . 157.11(13) ?
Co1 P1 C31 C36 . . . . 33.86(14) ?
C11 P1 C31 C32 . . . . 84.52(14) ?
C21 P1 C31 C32 . . . . -25.63(14) ?
Co1 P1 C31 C32 . . . . -148.88(11) ?
C36 C31 C32 C33 . . . . 0.8(2) ?
P1 C31 C32 C33 . . . . -176.37(12) ?
C31 C32 C33 C34 . . . . 0.5(3) ?
C32 C33 C34 C35 . . . . -1.2(3) ?
C33 C34 C35 C36 . . . . 0.5(3) ?
C34 C35 C36 C31 . . . . 0.9(3) ?
C32 C31 C36 C35 . . . . -1.6(3) ?
P1 C31 C36 C35 . . . . 175.84(15) ?
C61 P2 C41 C46 . . . . -119.37(14) ?
C51 P2 C41 C46 . . . . 2.93(16) ?
C61 P2 C41 C42 . . . . 58.23(15) ?
C51 P2 C41 C42 . . . . -179.46(13) ?
C46 C41 C42 C43 . . . . 0.4(3) ?
P2 C41 C42 C43 . . . . -177.28(15) ?
C41 C42 C43 C44 . . . . 0.0(3) ?
C42 C43 C44 C45 . . . . -0.6(3) ?
C43 C44 C45 C46 . . . . 0.9(3) ?
C42 C41 C46 C45 . . . . -0.1(3) ?
P2 C41 C46 C45 . . . . 177.51(15) ?
C44 C45 C46 C41 . . . . -0.6(3) ?
C61 P2 C51 C52 . . . . -147.38(15) ?
C41 P2 C51 C52 . . . . 89.93(16) ?
C61 P2 C51 C56 . . . . 28.95(17) ?
C41 P2 C51 C56 . . . . -93.74(16) ?
C56 C51 C52 C53 . . . . -0.7(3) ?
P2 C51 C52 C53 . . . . 175.67(18) ?
C51 C52 C53 C54 . . . . -0.5(4) ?
C52 C53 C54 C55 . . . . 1.9(4) ?
C53 C54 C55 C56 . . . . -2.2(4) ?
C54 C55 C56 C51 . . . . 1.0(4) ?
C52 C51 C56 C55 . . . . 0.4(3) ?
P2 C51 C56 C55 . . . . -175.85(17) ?
C41 P2 C61 C66 . . . . 33.31(15) ?
C51 P2 C61 C66 . . . . -91.06(14) ?
C41 P2 C61 C62 . . . . -152.07(13) ?
C51 P2 C61 C62 . . . . 83.57(14) ?
C66 C61 C62 C63 . . . . 1.8(3) ?
P2 C61 C62 C63 . . . . -172.82(14) ?
C61 C62 C63 C64 . . . . -0.7(3) ?
C62 C63 C64 C65 . . . . -0.8(3) ?
C63 C64 C65 C66 . . . . 1.3(3) ?
C64 C65 C66 C61 . . . . -0.2(3) ?
C62 C61 C66 C65 . . . . -1.4(3) ?
P2 C61 C66 C65 . . . . 173.14(14) ?
C76 C71 C72 C73 . . . . -0.2(3) ?
C71 C72 C73 C74 . . . . -0.4(3) ?
C72 C73 C74 C75 . . . . 0.8(3) ?
C73 C74 C75 C76 . . . . -0.5(3) ?
C74 C75 C76 C71 . . . . -0.2(3) ?
C72 C71 C76 C75 . . . . 0.5(3) ?
C86 C81 C82 C83 . . . . 0.0 ?
C81 C82 C83 C84 . . . . 0.0 ?
C82 C83 C84 C85 . . . . 0.0 ?
C83 C84 C85 C86 . . . . 0.0 ?
C84 C85 C86 C81 . . . . 0.0 ?
C82 C81 C86 C85 . . . . 0.0 ?
C96 C91 C92 C93 . . . . 0.0 ?
C91 C92 C93 C94 . . . . 0.0 ?
C92 C93 C94 C95 . . . . 0.0 ?
C93 C94 C95 C96 . . . . 0.0 ?
C94 C95 C96 C91 . . . . 0.0 ?
C92 C91 C96 C95 . . . . 0.0 ?
